data_4503027
loop_
_publ_author_name
'Palmer, Benjamin A.'
'Kariuki, Benson M.'
'Morte-R\'odenas, Anabel'
'Harris, Kenneth D. M.'

_publ_section_title
;
 Structural Rationalization of the Phase Transition Behavior in a Solid
 Organic Inclusion Compound: Bromocyclohexane/Thiourea
;
_journal_issue 2
_journal_name_full 'Crystal Growth &amp; Design'
_journal_page_first 577
_journal_paper_doi 10.1021/cg201656y
_journal_volume 12
_journal_year 2012
_chemical_formula_sum 'C9 H23 Br N6 S3'
_chemical_formula_weight 391.42
_chemical_name_systematic
;
 ?
;
_space_group_IT_number 14
_symmetry_space_group_name_Hall '-P 2yab'
_symmetry_space_group_name_H-M 'P 1 21/a 1'
_atom_sites_solution_hydrogens geom
_atom_sites_solution_primary direct
_atom_sites_solution_secondary difmap
_audit_creation_method SHELXL-97
_cell_angle_alpha 90.00
_cell_angle_beta 114.047(2)
_cell_angle_gamma 90.00
_cell_formula_units_Z 4
_cell_length_a 9.6637(6)
_cell_length_b 15.9623(7)
_cell_length_c 12.4881(7)
_cell_measurement_temperature 110(2)
_cell_volume 1759.17(17)
_computing_structure_refinement 'SHELXL-97 (Sheldrick, 1997)'
_diffrn_ambient_temperature 293(2)
_diffrn_measured_fraction_theta_full 0.958
_diffrn_measured_fraction_theta_max 0.958
_diffrn_radiation_monochromator graphite
_diffrn_radiation_source 'fine-focus sealed tube'
_diffrn_radiation_type MoK\a
_diffrn_radiation_wavelength 0.71073
_diffrn_reflns_av_R_equivalents 0.0575
_diffrn_reflns_av_sigmaI/netI 0.0698
_diffrn_reflns_limit_h_max 12
_diffrn_reflns_limit_h_min -12
_diffrn_reflns_limit_k_max 20
_diffrn_reflns_limit_k_min -18
_diffrn_reflns_limit_l_max 15
_diffrn_reflns_limit_l_min -15
_diffrn_reflns_number 6456
_diffrn_reflns_theta_full 27.06
_diffrn_reflns_theta_max 27.06
_diffrn_reflns_theta_min 3.42
_exptl_absorpt_coefficient_mu 2.690
_exptl_crystal_density_diffrn 1.478
_exptl_crystal_density_method 'not measured'
_exptl_crystal_F_000 808
_refine_diff_density_max 1.137
_refine_diff_density_min -1.009
_refine_diff_density_rms 0.137
_refine_ls_extinction_method none
_refine_ls_goodness_of_fit_ref 1.121
_refine_ls_hydrogen_treatment mixed
_refine_ls_matrix_type full
_refine_ls_number_parameters 236
_refine_ls_number_reflns 3696
_refine_ls_number_restraints 260
_refine_ls_restrained_S_all 1.101
_refine_ls_R_factor_all 0.1074
_refine_ls_R_factor_gt 0.0799
_refine_ls_shift/su_max 0.000
_refine_ls_shift/su_mean 0.000
_refine_ls_structure_factor_coef Fsqd
_refine_ls_weighting_details 'calc w=1/[\s^2^(Fo^2^)+(0.0965P)^2^+5.5569P] where P=(Fo^2^+2Fc^2^)/3'
_refine_ls_weighting_scheme calc
_refine_ls_wR_factor_gt 0.1959
_refine_ls_wR_factor_ref 0.2123
_reflns_number_gt 2757
_reflns_number_total 3696
_reflns_threshold_expression >2sigma(I)
_cod_data_source_file cg201656y_si_001.cif
_cod_data_source_block kdm0921d
_cod_original_cell_volume 1759.16(17)
_cod_database_code 4503027

loop_
_symmetry_equiv_pos_as_xyz
'x, y, z'
'-x+1/2, y+1/2, -z'
'-x, -y, -z'
'x-1/2, -y-1/2, z'

loop_
_atom_site_label
_atom_site_type_symbol
_atom_site_fract_x
_atom_site_fract_y
_atom_site_fract_z
_atom_site_U_iso_or_equiv
_atom_site_adp_type
_atom_site_occupancy
_atom_site_symmetry_multiplicity
_atom_site_calc_flag
_atom_site_refinement_flags
_atom_site_disorder_assembly
_atom_site_disorder_group
C1 C 0.9880(6) 0.0932(3) 0.2300(4) 0.0208(10) Uani 1 1 d . . .
C2 C -0.1527(6) 0.1976(3) 0.5220(4) 0.0215(10) Uani 1 1 d . . .
C3 C -0.0574(6) 0.7952(3) 0.0796(4) 0.0238(11) Uani 1 1 d . . .
N1 N 0.9699(6) 0.0495(3) 0.1349(4) 0.0298(11) Uani 1 1 d . . .
H1A H 0.9894 -0.0033 0.1403 0.036 Uiso 1 1 calc R . .
H1B H 0.9388 0.0740 0.0678 0.036 Uiso 1 1 calc R . .
N2 N 1.0364(6) 0.0538(3) 0.3329(4) 0.0293(11) Uani 1 1 d . . .
H2A H 1.0554 0.0010 0.3368 0.035 Uiso 1 1 calc R . .
H2B H 1.0488 0.0812 0.3955 0.035 Uiso 1 1 calc R . .
N3 N -0.2338(5) 0.2081(3) 0.5860(4) 0.0274(10) Uani 1 1 d . . .
H3A H -0.3160 0.2370 0.5587 0.033 Uiso 1 1 calc R . .
H3B H -0.2037 0.1858 0.6546 0.033 Uiso 1 1 calc R . .
N4 N -0.2028(6) 0.2329(3) 0.4167(4) 0.0281(10) Uani 1 1 d . . .
H4A H -0.2854 0.2615 0.3913 0.034 Uiso 1 1 calc R . .
H4B H -0.1527 0.2271 0.3739 0.034 Uiso 1 1 calc R . .
N5 N -0.1368(5) 0.7874(3) 0.1442(4) 0.0290(10) Uani 1 1 d . . .
H5A H -0.2160 0.7560 0.1206 0.035 Uiso 1 1 calc R . .
H5B H -0.1091 0.8137 0.2098 0.035 Uiso 1 1 calc R . .
N6 N -0.1027(6) 0.7539(3) -0.0210(4) 0.0289(10) Uani 1 1 d . . .
H6A H -0.1822 0.7228 -0.0433 0.035 Uiso 1 1 calc R . .
H6B H -0.0527 0.7583 -0.0640 0.035 Uiso 1 1 calc R . .
S1 S 0.95339(15) 0.19912(8) 0.22214(10) 0.0226(3) Uani 1 1 d . . .
S2 S 0.01124(15) 0.14087(8) 0.57446(11) 0.0235(3) Uani 1 1 d . . .
S3 S 0.10359(15) 0.85565(8) 0.12827(11) 0.0227(3) Uani 1 1 d . . .
C4 C 1.0359(6) 0.4327(4) 0.2225(4) 0.0393(17) Uani 0.799(3) 1 d PDU A .
H4 H 1.0950 0.3815 0.2291 0.047 Uiso 0.799(3) 1 calc PR A .
C5 C 0.9959(10) 0.4342(4) 0.3301(6) 0.038(2) Uani 0.799(3) 1 d PDU A .
H5C H 0.9289 0.3878 0.3253 0.045 Uiso 0.799(3) 1 calc PR A .
H5D H 1.0876 0.4274 0.4009 0.045 Uiso 0.799(3) 1 calc PR A 1
C6 C 0.9185(7) 0.5167(4) 0.3368(6) 0.0355(17) Uani 0.799(3) 1 d PDU A .
H6C H 0.8247 0.5229 0.2675 0.043 Uiso 0.799(3) 1 calc PR A .
H6D H 0.8943 0.5162 0.4050 0.043 Uiso 0.799(3) 1 calc PR A 1
C7 C 1.0240(10) 0.5905(4) 0.3454(7) 0.039(2) Uani 0.799(3) 1 d PDU A 1
H7A H 1.1149 0.5862 0.4174 0.047 Uiso 0.799(3) 1 calc PR A 1
H7B H 0.9737 0.6427 0.3472 0.047 Uiso 0.799(3) 1 calc PR A 1
C8 C 1.0669(9) 0.5902(4) 0.2400(6) 0.0390(17) Uani 0.799(3) 1 d PDU A 1
H8A H 1.1354 0.6363 0.2466 0.047 Uiso 0.799(3) 1 calc PR A 1
H8B H 0.9766 0.5976 0.1682 0.047 Uiso 0.799(3) 1 calc PR A 1
C9 C 1.1438(8) 0.5067(4) 0.2354(7) 0.042(2) Uani 0.799(3) 1 d PDU A 1
H9A H 1.2350 0.5000 0.3066 0.050 Uiso 0.799(3) 1 calc PR A 1
H9B H 1.1726 0.5073 0.1695 0.050 Uiso 0.799(3) 1 calc PR A 1
Br1 Br 0.86981(12) 0.42662(6) 0.08002(7) 0.0501(4) Uani 0.799(3) 1 d PDU A 1

loop_
_atom_site_aniso_label
_atom_site_aniso_U_11
_atom_site_aniso_U_22
_atom_site_aniso_U_33
_atom_site_aniso_U_23
_atom_site_aniso_U_13
_atom_site_aniso_U_12
C1 0.021(3) 0.023(2) 0.019(2) -0.0026(19) 0.009(2) -0.003(2)
C2 0.027(3) 0.020(2) 0.017(2) 0.0009(18) 0.009(2) -0.004(2)
C3 0.032(3) 0.020(2) 0.018(2) 0.0006(19) 0.009(2) 0.005(2)
N1 0.053(3) 0.020(2) 0.021(2) 0.0005(17) 0.020(2) 0.002(2)
N2 0.049(3) 0.021(2) 0.017(2) 0.0037(17) 0.013(2) 0.008(2)
N3 0.032(3) 0.036(3) 0.016(2) 0.0021(18) 0.0122(19) 0.006(2)
N4 0.035(3) 0.034(2) 0.018(2) 0.0062(18) 0.0139(19) 0.011(2)
N5 0.033(3) 0.034(3) 0.022(2) -0.0040(19) 0.013(2) -0.007(2)
N6 0.037(3) 0.031(2) 0.022(2) -0.0074(18) 0.016(2) -0.011(2)
S1 0.0334(7) 0.0202(6) 0.0158(6) 0.0007(4) 0.0116(5) 0.0019(5)
S2 0.0298(7) 0.0267(7) 0.0162(6) 0.0026(5) 0.0116(5) 0.0035(5)
S3 0.0289(7) 0.0240(6) 0.0163(6) -0.0017(4) 0.0103(5) -0.0021(5)
C4 0.056(4) 0.028(3) 0.037(4) 0.003(3) 0.022(3) 0.005(3)
C5 0.057(5) 0.032(4) 0.026(3) 0.007(3) 0.020(3) 0.004(3)
C6 0.046(4) 0.039(4) 0.024(3) 0.006(3) 0.018(3) 0.007(3)
C7 0.044(5) 0.026(4) 0.048(5) -0.005(4) 0.019(4) 0.005(4)
C8 0.043(4) 0.035(4) 0.040(4) -0.001(3) 0.018(3) -0.005(3)
C9 0.041(4) 0.054(5) 0.030(4) -0.005(4) 0.014(3) 0.007(4)
Br1 0.0633(7) 0.0451(6) 0.0312(5) -0.0078(4) 0.0083(4) -0.0148(4)
C4A 0.055(7) 0.046(7) 0.045(7) -0.003(7) 0.016(6) 0.004(7)
C5A 0.059(9) 0.041(9) 0.053(9) -0.005(9) 0.012(8) 0.009(8)
C6A 0.051(9) 0.046(9) 0.054(9) -0.003(8) 0.019(8) 0.006(8)
C7A 0.045(11) 0.055(12) 0.066(12) -0.017(10) 0.026(9) 0.011(10)
C8A 0.056(11) 0.065(12) 0.061(12) -0.001(10) 0.026(10) 0.002(10)
C9A 0.049(8) 0.050(8) 0.044(9) -0.001(8) 0.023(7) -0.001(8)
Br1A 0.086(4) 0.050(3) 0.097(5) -0.027(3) 0.058(4) -0.018(3)

loop_
_atom_type_symbol
_atom_type_description
_atom_type_scat_dispersion_real
_atom_type_scat_dispersion_imag
_atom_type_scat_source
C C 0.0033 0.0016 'International Tables Vol C Tables 4.2.6.8 and 6.1.1.4'
H H 0.0000 0.0000 'International Tables Vol C Tables 4.2.6.8 and 6.1.1.4'
N N 0.0061 0.0033 'International Tables Vol C Tables 4.2.6.8 and 6.1.1.4'
Br Br -0.2901 2.4595 'International Tables Vol C Tables 4.2.6.8 and 6.1.1.4'
S S 0.1246 0.1234 'International Tables Vol C Tables 4.2.6.8 and 6.1.1.4'

loop_
_geom_angle_atom_site_label_1
_geom_angle_atom_site_label_2
_geom_angle_atom_site_label_3
_geom_angle
N1 C1 N2 118.8(5)
N1 C1 S1 121.0(4)
N2 C1 S1 120.2(4)
N4 C2 N3 118.2(5)
N4 C2 S2 120.8(4)
N3 C2 S2 121.0(4)
N6 C3 N5 118.7(5)
N6 C3 S3 121.1(4)
N5 C3 S3 120.2(4)
C1 N1 H1A 120.0
C1 N1 H1B 120.0
H1A N1 H1B 120.0
C1 N2 H2A 120.0
C1 N2 H2B 120.0
H2A N2 H2B 120.0
C2 N3 H3A 120.0
C2 N3 H3B 120.0
H3A N3 H3B 120.0
C2 N4 H4A 120.0
C2 N4 H4B 120.0
H4A N4 H4B 120.0
C3 N5 H5A 120.0
C3 N5 H5B 120.0
H5A N5 H5B 120.0
C3 N6 H6A 120.0
C3 N6 H6B 120.0
H6A N6 H6B 120.0
C9 C4 C5 107.2(6)
C9 C4 Br1 115.2(5)
C5 C4 Br1 114.3(5)
C9 C4 H4 106.5
C5 C4 H4 106.5
Br1 C4 H4 106.5
C6 C5 C4 111.3(5)
C6 C5 H5C 109.4
C4 C5 H5C 109.4
C6 C5 H5D 109.4
C4 C5 H5D 109.4
H5C C5 H5D 108.0
C7 C6 C5 109.8(4)
C7 C6 H6C 109.7
C5 C6 H6C 109.7
C7 C6 H6D 109.7
C5 C6 H6D 109.7
H6C C6 H6D 108.2
C6 C7 C8 110.0(4)
C6 C7 H7A 109.7
C8 C7 H7A 109.7
C6 C7 H7B 109.7
C8 C7 H7B 109.7
H7A C7 H7B 108.2
C7 C8 C9 109.8(4)
C7 C8 H8A 109.7
C9 C8 H8A 109.7
C7 C8 H8B 109.7
C9 C8 H8B 109.7
H8A C8 H8B 108.2
C8 C9 C4 110.6(6)
C8 C9 H9A 109.5
C4 C9 H9A 109.5
C8 C9 H9B 109.5
C4 C9 H9B 109.5
H9A C9 H9B 108.1
C5A C4A C9A 101(2)
C5A C4A Br1A 122(2)
C9A C4A Br1A 121(2)
C5A C4A H4A1 103.0
C9A C4A H4A1 103.0
Br1A C4A H4A1 103.0
C4A C5A C6A 109(3)
C4A C5A H5A1 110.0
C6A C5A H5A1 110.0
C4A C5A H5A2 110.0
C6A C5A H5A2 110.0
H5A1 C5A H5A2 108.4
C5A C6A C7A 108.5(6)
C5A C6A H6A1 110.0
C7A C6A H6A1 110.0
C5A C6A H6A2 110.0
C7A C6A H6A2 110.0
H6A1 C6A H6A2 108.4
C8A C7A C6A 108.7(6)
C8A C7A H7A1 110.0
C6A C7A H7A1 110.0
C8A C7A H7A2 110.0
C6A C7A H7A2 110.0
H7A1 C7A H7A2 108.3
C7A C8A C9A 108.9(6)
C7A C8A H8A1 109.9
C9A C8A H8A1 109.9
C7A C8A H8A2 109.9
C9A C8A H8A2 109.9
H8A1 C8A H8A2 108.3
C8A C9A C4A 106(3)
C8A C9A H9A1 110.5
C4A C9A H9A1 110.5
C8A C9A H9A2 110.5
C4A C9A H9A2 110.5
H9A1 C9A H9A2 108.7

loop_
_geom_bond_atom_site_label_1
_geom_bond_atom_site_label_2
_geom_bond_distance
C1 N1 1.326(7)
C1 N2 1.332(7)
C1 S1 1.719(5)
C2 N4 1.327(6)
C2 N3 1.339(7)
C2 S2 1.707(5)
C3 N6 1.325(7)
C3 N5 1.327(7)
C3 S3 1.718(6)
N1 H1A 0.8600
N1 H1B 0.8600
N2 H2A 0.8600
N2 H2B 0.8600
N3 H3A 0.8600
N3 H3B 0.8600
N4 H4A 0.8600
N4 H4B 0.8600
N5 H5A 0.8600
N5 H5B 0.8600
N6 H6A 0.8600
N6 H6B 0.8600
C4 C9 1.541(5)
C4 C5 1.542(5)
C4 Br1 1.851(4)
C4 H4 0.9800
C5 C6 1.534(5)
C5 H5C 0.9700
C5 H5D 0.9700
C6 C7 1.532(5)
C6 H6C 0.9700
C6 H6D 0.9700
C7 C8 1.534(5)
C7 H7A 0.9700
C7 H7B 0.9700
C8 C9 1.537(5)
C8 H8A 0.9700
C8 H8B 0.9700
C9 H9A 0.9700
C9 H9B 0.9700
C4A C5A 1.539(5)
C4A C9A 1.540(5)
C4A Br1A 1.813(5)
C4A H4A1 0.9800
C5A C6A 1.540(5)
C5A H5A1 0.9700
C5A H5A2 0.9700
C6A C7A 1.540(5)
C6A H6A1 0.9700
C6A H6A2 0.9700
C7A C8A 1.539(5)
C7A H7A1 0.9700
C7A H7A2 0.9700
C8A C9A 1.539(5)
C8A H8A1 0.9700
C8A H8A2 0.9700
C9A H9A1 0.9700
C9A H9A2 0.9700
